data_2000537
loop_
_publ_author_name
'Rheingold, A. L.'
'White, C. B.'
'Haggerty, B. S.'
'Terry, M. R.'
'Geoffroy, G. L.'

_publ_section_title
;
 Carbonyl(1-methyl-\h^5^-cyclopentadienyl)bis(triphenylphosphine)manganese
 dichloromethane solvate
;
_journal_issue 10
_journal_name_full 'Acta Crystallographica Section C'
_journal_page_first 1832
_journal_page_last 1834
_journal_paper_doi 10.1107/S0108270192002191
_journal_volume 48
_journal_year 1992
_chemical_formula_moiety 'C43 H37 Mn1 O1 P2,C1 H2 Cl2'
_chemical_formula_sum 'C44 H39 Cl2 Mn O P2'
_chemical_formula_weight 771.53
_space_group_crystal_system triclinic
_space_group_IT_number 2
_space_group_name_Hall '-P 1'
_space_group_name_H-M_alt 'P -1'
_cell_angle_alpha 71.99(2)
_cell_angle_beta 70.41(2)
_cell_angle_gamma 74.67(2)
_cell_formula_units_Z 2
_cell_length_a 9.875(3)
_cell_length_b 14.794(5)
_cell_length_c 14.917(5)
_cell_volume 1920.8(11)
_diffrn_radiation_type Mo
_diffrn_radiation_wavelength 0.71073
_exptl_absorpt_coefficient_mu 0.580
_exptl_crystal_density_diffrn 1.334
_exptl_crystal_F_000 800
_cod_data_source_file hh0611.cif
_cod_data_source_block hh0611a
_cod_depositor_comments
;
 Updating space group information and adding the symmetry operation list.

 Antanas Vaitkus,
 2017-10-20

 Marking attached hydrogen atoms.

 Antanas Vaitkus,
 2017-10-20
;
_cod_original_cell_volume 1920.8(9)
_cod_original_formula_sum 'C44 H39 Cl2 Mn1 O1 P2'
_cod_database_code 2000537

loop_
_space_group_symop_id
_space_group_symop_operation_xyz
1 x,y,z
2 -x,-y,-z

loop_
_atom_site_label
_atom_site_fract_x
_atom_site_fract_y
_atom_site_fract_z
_atom_site_U_iso_or_equiv
_atom_site_attached_hydrogens
Mn .59018(6) .22329(4) .30431(4) .0313(2) 0
P(1) .36200(10) .30380(10) .31550(10) .0320(10) 0
P(2) .63590(10) .14630(10) .18640(10) .0370(10) 0
O(1) .7219(3) .3847(2) .1638(2) .0620(10) 0
C(1) .6647(4) .3205(3) .2174(3) .041(2) 0
C(2) .5573(5) .2166(3) .4552(3) .046(2) 1
C(3) .5393(5) .1278(3) .4475(3) .046(2) 1
C(4) .6733(5) .0865(3) .3903(3) .046(2) 1
C(5) .7723(4) .1488(3) .3626(3) .047(2) 1
C(6) .7020(4) .2308(3) .4036(3) .045(2) 0
C(7) .7748(5) .3084(4) .3982(4) .066(2) 3
C(11) .1865(3) .1624(2) .3913(2) .050(2) 1
C(12) .0962 .1031 .4658 .068(2) 1
C(13) .0441 .1185 .5601 .073(2) 1
C(14) .0822 .1932 .5799 .067(2) 1
C(15) .1725 .2524 .5053 .052(2) 1
C(16) .2247 .2371 .4110 .039(2) 0
C(21) .1711(2) .4692(2) .3675(2) .053(2) 1
C(22) .1350 .5592 .3894 .067(2) 1
C(23) .2426 .5991 .3971 .071(3) 1
C(24) .3893 .5491 .3827 .066(3) 1
C(25) .4224 .4591 .3607 .050(2) 1
C(26) .3148 .4192 .3531 .038(2) 0
C(31) .3563 .4242 .1346(2) .043(2) 1
C(32) .3007 .4739 .0547 .050(2) 1
C(33) .1725 .4550 .0500 .057(2) 1
C(34) .0998 .3864 .1251 .061(2) 1
C(35) .1553 .3366 .2051 .052(2) 1
C(36) .2835 .3555 .2098 .0360(10) 0
C(41) .4676(3) .2227(2) .0542(2) .053(2) 1
C(42) .4375 .2748 -.0345 .071(3) 1
C(43) .5453 .3178 -.1117 .081(3) 1
C(44) .6831 .3086 -.1002 .085(3) 1
C(45) .7132 .2565 -.0115 .067(2) 1
C(46) .6054 .2136 .0657 .044(2) 0
C(51) .4662(3) .0025(2) .2997(2) .050(2) 1
C(52) .4040 -.0773 .3150 .071(3) 1
C(53) .4268 -.1181 .2372 .081(3) 1
C(54) .5119 -.0791 .1441 .083(3) 1
C(55) .5742 .0007 .1288 .065(2) 1
C(56) .5513 .0415 .2066 .044(2) 0
C(61) .9346(4) .1526(2) .1269(3) .074(3) 1
C(62) 1.0834 .1137 .1084 .112(4) 1
C(63) 1.1305 .0146 .1168 .132(5) 1
C(64) 1.0287 -.0456 .1436 .115(4) 1
C(65) .8799 -.0067 .1621 .078(3) 1
C(66) .8328 .0924 .1537 .053(2) 0
Cl(1) .7766(3) .5824(3) .3413(2) .192(2) 0
Cl(2) .8834(4) .7049(3) .1513(3) .267(3) 0
C(s) .8578(15) .5910(7) .2166(8) .240(10) 2

loop_
_geom_angle_atom_site_label_1
_geom_angle_atom_site_label_2
_geom_angle_atom_site_label_3
_geom_angle
P(1) Mn P(2) 103.90(10)
P(1) Mn C(1) 92.50(10)
P(2) Mn C(1) 90.5(2)
Mn P(1) C(16) 112.90(10)
Mn P(1) C(26) 116.70(10)
Mn P(1) C(36) 123.90(10)
Mn P(2) C(46) 120.50(10)
Mn P(2) C(56) 122.10(10)
Mn P(2) C(66) 108.9(2)

loop_
_geom_bond_atom_site_label_1
_geom_bond_atom_site_label_2
_geom_bond_distance
Mn P(1) 2.2300(10)
Mn P(2) 2.2430(10)
Mn C(1) 1.749(4)
Mn C(2) 2.138(4)
Mn C(3) 2.145(3)
Mn C(4) 2.153(4)
Mn C(5) 2.148(4)
Mn C(6) 2.166(5)
P(1) C(16) 1.841(3)
P(1) C(26) 1.856(3)
P(1) C(36) 1.852(3)
P(2) C(46) 1.848(3)
P(2) C(56) 1.848(4)
P(2) C(66) 1.855(3)
O(1) C(1) 1.171(5)
C(2) C(3) 1.415(7)
C(2) C(6) 1.415(6)
C(3) C(4) 1.411(5)
C(4) C(5) 1.395(7)
C(5) C(6) 1.434(6)
C(6) C(7) 1.475(8)
Cl(1) C(s) 1.740(11)
Cl(2) C(s) 1.702(11)
